data_7104306
loop_
_publ_author_name
'Xiong, Kecai'
'Wu, Mingyan'
'Zhang, Qingfu'
'Wei, Wei'
'Yang, Ming'
'Jiang, Feilong'
'Hong, Maochun'

_publ_section_title
;
 1D Infinite silver(i) chains reside in the big cavities built by the
 novel p-sulfonatocalix[4]arene-trisilver blocks.
;
_journal_issue 14
_journal_name_full 'Chemical communications (Cambridge, England)'
_journal_page_first 1840
_journal_page_last 1842
_journal_paper_doi 10.1039/b821961c
_journal_volume 34
_journal_year 2009
_chemical_formula_sum 'C176 H176 Ag8 N24 O52 S8'
_chemical_formula_weight 4578.85
_chemical_name_systematic
;
?
;
_space_group_IT_number 2
_symmetry_cell_setting triclinic
_symmetry_space_group_name_Hall '-P 1'
_symmetry_space_group_name_H-M 'P -1'
_atom_sites_solution_hydrogens geom
_atom_sites_solution_primary direct
_atom_sites_solution_secondary difmap
_audit_creation_method SHELXL-97
_cell_angle_alpha 76.552(4)
_cell_angle_beta 79.765(4)
_cell_angle_gamma 89.185(5)
_cell_formula_units_Z 1
_cell_length_a 14.323(2)
_cell_length_b 14.516(2)
_cell_length_c 22.911(3)
_cell_measurement_reflns_used 11920
_cell_measurement_temperature 150(2)
_cell_measurement_theta_max 27.4797
_cell_measurement_theta_min 3.0461
_cell_volume 4557.3(11)
_computing_cell_refinement 'CrystalClear (Rigaku/MSC Inc., 2005)'
_computing_data_collection 'CrystalClear (Rigaku/MSC Inc., 2005)'
_computing_data_reduction 'CrystalClear (Rigaku/MSC Inc., 2005)'
_computing_structure_refinement 'SHELXL-97 (Sheldrick, 1997)'
_computing_structure_solution 'SHELXS-97 (Sheldrick, 1990)'
_diffrn_ambient_temperature 150(2)
_diffrn_detector_area_resol_mean 28.5714
_diffrn_measured_fraction_theta_full 0.980
_diffrn_measured_fraction_theta_max 0.980
_diffrn_measurement_device_type Saturn70
_diffrn_measurement_method CCD_Profile_fitting
_diffrn_radiation_monochromator graphite
_diffrn_radiation_source 'fine-focus sealed tube'
_diffrn_radiation_type MoK\a
_diffrn_radiation_wavelength 0.71073
_diffrn_reflns_av_R_equivalents 0.0335
_diffrn_reflns_av_sigmaI/netI 0.0566
_diffrn_reflns_limit_h_max 18
_diffrn_reflns_limit_h_min -14
_diffrn_reflns_limit_k_max 18
_diffrn_reflns_limit_k_min -18
_diffrn_reflns_limit_l_max 29
_diffrn_reflns_limit_l_min -29
_diffrn_reflns_number 35382
_diffrn_reflns_theta_full 27.49
_diffrn_reflns_theta_max 27.49
_diffrn_reflns_theta_min 2.01
_exptl_absorpt_coefficient_mu 1.023
_exptl_absorpt_correction_T_max 0.8616
_exptl_absorpt_correction_T_min 0.8215
_exptl_absorpt_correction_type multi-scan
_exptl_crystal_colour colorless
_exptl_crystal_density_diffrn 1.668
_exptl_crystal_density_method 'not measured'
_exptl_crystal_description block
_exptl_crystal_F_000 2320
_exptl_crystal_size_max 0.20
_exptl_crystal_size_mid 0.20
_exptl_crystal_size_min 0.15
_refine_diff_density_max 1.819
_refine_diff_density_min -1.669
_refine_diff_density_rms 0.252
_refine_ls_extinction_method none
_refine_ls_goodness_of_fit_ref 1.079
_refine_ls_hydrogen_treatment constr
_refine_ls_matrix_type full
_refine_ls_number_parameters 1229
_refine_ls_number_reflns 20510
_refine_ls_number_restraints 0
_refine_ls_restrained_S_all 1.079
_refine_ls_R_factor_all 0.0727
_refine_ls_R_factor_gt 0.0614
_refine_ls_shift/su_max 0.011
_refine_ls_shift/su_mean 0.002
_refine_ls_structure_factor_coef Fsqd
_refine_ls_weighting_details 'calc w=1/[\s^2^(Fo^2^)+(0.1200P)^2^+19.2297P] where P=(Fo^2^+2Fc^2^)/3'
_refine_ls_weighting_scheme calc
_refine_ls_wR_factor_gt 0.1932
_refine_ls_wR_factor_ref 0.2094
_reflns_number_gt 17705
_reflns_number_total 20510
_reflns_threshold_expression >2sigma(I)
_cod_data_source_file b821961c.txt
_cod_data_source_block 1
_cod_depositor_comments
;
The following automatic conversions were performed:
'_exptl_absorpt_correction_type' value 'Multi-scan' changed to
'multi-scan' according to
'/home/saulius/struct/CIF-dictionaries/cif_core.dic' dictionary named
'cif_core.dic' version 2.4.1 from 2010-06-29.

Automatic conversion script
Id: cif_fix_enum 1527 2010-12-29 10:47:43Z saulius 
;
_cod_original_sg_symbol_H-M P-1
_cod_database_code 7104306

loop_
_symmetry_equiv_pos_as_xyz
'x, y, z'
'-x, -y, -z'

loop_
_atom_site_label
_atom_site_type_symbol
_atom_site_fract_x
_atom_site_fract_y
_atom_site_fract_z
_atom_site_U_iso_or_equiv
_atom_site_adp_type
_atom_site_occupancy
_atom_site_symmetry_multiplicity
_atom_site_calc_flag
_atom_site_refinement_flags
_atom_site_disorder_assembly
_atom_site_disorder_group
Ag1 Ag 0.5000 0.0000 0.5000 0.02081(14) Uani 1 2 d S . .
S1 S 0.26023(10) 0.06892(9) 0.74272(6) 0.0182(3) Uani 1 1 d . . .
O1 O 0.1363(3) 0.3559(3) 0.54622(18) 0.0224(8) Uani 1 1 d . . .
N1 N 0.3952(3) -0.1128(3) 0.5131(2) 0.0184(9) Uani 1 1 d . . .
C1 C 0.1593(4) 0.2921(4) 0.5958(2) 0.0171(10) Uani 1 1 d . . .
Ag2 Ag 0.36043(4) 0.04297(3) 0.60043(2) 0.02813(13) Uani 1 1 d . . .
S2 S 0.21342(12) 0.58715(10) 0.79274(7) 0.0257(3) Uani 1 1 d . . .
O2 O 0.1238(3) 0.5298(3) 0.56163(18) 0.0217(8) Uani 1 1 d . . .
N2 N 0.4494(3) -0.0906(3) 0.6222(2) 0.0195(9) Uani 1 1 d . . .
C2 C 0.1151(4) 0.2014(4) 0.6137(2) 0.0158(10) Uani 1 1 d . . .
Ag3 Ag -0.08479(3) 0.00385(3) 0.96261(2) 0.02342(12) Uani 1 1 d . . .
S3 S -0.30414(10) 0.58023(10) 0.78273(6) 0.0204(3) Uani 1 1 d . . .
O3 O -0.0594(3) 0.5254(3) 0.55782(17) 0.0201(8) Uani 1 1 d . . .
N3 N 0.2424(4) 0.0529(5) 0.5407(3) 0.0342(13) Uani 1 1 d . . .
C3 C 0.1438(4) 0.1365(4) 0.6613(3) 0.0192(10) Uani 1 1 d . . .
H3 H 0.1137 0.0755 0.6750 0.023 Uiso 1 1 calc R . .
Ag4 Ag -0.29312(3) -0.01933(3) 0.99727(2) 0.02119(11) Uani 1 1 d . . .
S4 S -0.28334(10) 0.05561(10) 0.72782(6) 0.0209(3) Uani 1 1 d . . .
O4 O -0.0466(3) 0.3520(3) 0.54497(18) 0.0208(8) Uani 1 1 d . . .
N4 N 0.3783(5) 0.1890(4) 0.5318(3) 0.0372(14) Uani 1 1 d . . .
C4 C 0.2159(4) 0.1590(4) 0.6895(2) 0.0177(10) Uani 1 1 d . . .
Ag5 Ag -0.5000 0.0000 1.0000 0.02334(14) Uani 1 2 d S . .
O5 O 0.2950(3) -0.0016(3) 0.70792(19) 0.0244(9) Uani 1 1 d . . .
N5 N -0.0175(4) 0.1512(4) 0.8927(2) 0.0250(10) Uani 1 1 d . . .
C5 C 0.2567(4) 0.2494(4) 0.6724(2) 0.0178(10) Uani 1 1 d . . .
H5 H 0.3051 0.2646 0.6924 0.021 Uiso 1 1 calc R . .
O6 O 0.1820(3) 0.0318(3) 0.79179(19) 0.0275(9) Uani 1 1 d . . .
N6 N -0.0912(3) 0.1142(3) 1.0160(2) 0.0189(9) Uani 1 1 d . . .
C6 C 0.2278(4) 0.3192(4) 0.6257(2) 0.0162(10) Uani 1 1 d . . .
O7 O 0.3367(3) 0.1115(3) 0.76219(19) 0.0255(9) Uani 1 1 d . . .
N7 N -0.1211(4) -0.1130(3) 0.9235(2) 0.0217(10) Uani 1 1 d . . .
C7 C 0.2727(4) 0.4193(4) 0.6083(3) 0.0190(10) Uani 1 1 d . . .
H7A H 0.3374 0.4159 0.6182 0.023 Uiso 1 1 calc R . .
H7B H 0.2787 0.4445 0.5637 0.023 Uiso 1 1 calc R . .
O8 O 0.3002(4) 0.5364(4) 0.8018(2) 0.0421(13) Uani 1 1 d . . .
N8 N -0.2170(4) -0.1437(3) 1.0481(2) 0.0213(9) Uani 1 1 d . . .
C8 C 0.2160(4) 0.4866(4) 0.6408(2) 0.0171(10) Uani 1 1 d . . .
O9 O 0.2232(6) 0.6887(4) 0.7821(3) 0.059(2) Uani 1 1 d . . .
N9 N -0.2734(4) 0.1300(3) 0.9351(2) 0.0228(10) Uani 1 1 d . . .
C9 C 0.2359(4) 0.5006(4) 0.6957(3) 0.0194(10) Uani 1 1 d . . .
H9 H 0.2849 0.4661 0.7133 0.023 Uiso 1 1 calc R . .
O10 O 0.1356(4) 0.5476(4) 0.8412(2) 0.0426(12) Uani 1 1 d . . .
N10 N -0.3519(4) 0.0895(4) 1.0586(2) 0.0237(10) Uani 1 1 d . . .
C10 C 0.1850(4) 0.5641(4) 0.7251(2) 0.0192(10) Uani 1 1 d . . .
O11 O -0.3195(4) 0.6814(3) 0.7677(2) 0.0325(10) Uani 1 1 d . . .
N11 N -0.3822(4) -0.1154(3) 0.9506(2) 0.0221(10) Uani 1 1 d . . .
C11 C 0.1111(4) 0.6134(4) 0.7009(3) 0.0193(10) Uani 1 1 d . . .
H11 H 0.0758 0.6556 0.7218 0.023 Uiso 1 1 calc R . .
O12 O -0.3909(3) 0.5231(3) 0.7923(2) 0.0266(9) Uani 1 1 d . . .
N12 N -0.4842(3) -0.1334(3) 1.0691(2) 0.0204(9) Uani 1 1 d . . .
C12 C 0.0881(4) 0.6017(4) 0.6465(3) 0.0178(10) Uani 1 1 d . . .
O13 O -0.2509(4) 0.5507(4) 0.8318(2) 0.0384(12) Uani 1 1 d . . .
C13 C 0.1423(4) 0.5386(4) 0.6171(2) 0.0154(10) Uani 1 1 d . . .
O14 O -0.3675(4) 0.0969(4) 0.7526(3) 0.0429(13) Uani 1 1 d . . .
C14 C 0.0068(4) 0.6542(4) 0.6207(3) 0.0188(10) Uani 1 1 d . . .
H14A H 0.0005 0.7157 0.6324 0.023 Uiso 1 1 calc R . .
H14B H 0.0217 0.6674 0.5756 0.023 Uiso 1 1 calc R . .
O15 O -0.2280(4) 0.0108(4) 0.7742(2) 0.0415(12) Uani 1 1 d . . .
C15 C -0.0865(4) 0.5991(4) 0.6428(3) 0.0178(10) Uani 1 1 d . . .
O16 O -0.2970(4) -0.0074(4) 0.6893(3) 0.0403(12) Uani 1 1 d . . .
C16 C -0.1455(4) 0.6087(4) 0.6957(3) 0.0208(11) Uani 1 1 d . . .
H16 H -0.1272 0.6511 0.7179 0.025 Uiso 1 1 calc R . .
O17 O 0.5013(4) 0.1750(4) 0.6748(2) 0.0388(11) Uani 1 1 d . . .
C17 C -0.2315(4) 0.5573(4) 0.7174(3) 0.0182(10) Uani 1 1 d . . .
O18 O 0.5187(5) 0.3808(5) 0.6394(3) 0.0538(15) Uani 1 1 d . . .
C18 C -0.2583(4) 0.4930(4) 0.6867(2) 0.0173(10) Uani 1 1 d . . .
H18 H -0.3161 0.4572 0.7022 0.021 Uiso 1 1 calc R . .
O19 O 0.4691(4) 0.4999(4) 0.7245(3) 0.0382(11) Uani 1 1 d . . .
C19 C -0.2003(4) 0.4804(4) 0.6327(2) 0.0171(10) Uani 1 1 d . . .
O20 O -0.1869(4) 0.8285(3) 0.6996(2) 0.0321(10) Uani 1 1 d . . .
C20 C -0.1159(4) 0.5348(4) 0.6118(2) 0.0160(10) Uani 1 1 d . . .
O21 O 0.0021(4) 0.9004(5) 0.6584(3) 0.0564(17) Uani 1 1 d . . .
C21 C -0.2290(4) 0.4085(4) 0.5998(2) 0.0177(10) Uani 1 1 d . . .
H21A H -0.2074 0.4328 0.5554 0.021 Uiso 1 1 calc R . .
H21B H -0.2991 0.4024 0.6074 0.021 Uiso 1 1 calc R . .
O22 O 0.1739(5) 0.8496(4) 0.7010(3) 0.0494(15) Uani 1 1 d . . .
C22 C -0.1886(4) 0.3110(4) 0.6193(2) 0.0150(9) Uani 1 1 d . . .
O23 O -0.0175(6) 0.5169(5) 0.9421(4) 0.068(2) Uani 1 1 d . . .
C23 C -0.2432(4) 0.2405(4) 0.6638(2) 0.0168(10) Uani 1 1 d . . .
H23 H -0.3040 0.2547 0.6834 0.020 Uiso 1 1 calc R . .
O24 O -0.2059(7) 0.4882(4) 0.9479(4) 0.074(3) Uani 1 1 d . . .
C24 C -0.2090(4) 0.1498(4) 0.6795(2) 0.0155(9) Uani 1 1 d . . .
C25 C -0.1184(4) 0.1281(4) 0.6545(2) 0.0165(10) Uani 1 1 d . . .
H25 H -0.0951 0.0665 0.6673 0.020 Uiso 1 1 calc R . .
C26 C -0.0619(4) 0.1966(4) 0.6106(2) 0.0151(9) Uani 1 1 d . . .
O26A O -0.4352(7) 0.4523(8) 1.1268(4) 0.035(3) Uani 0.493(15) 1 d P A 1
C27 C -0.0995(4) 0.2866(4) 0.5930(2) 0.0163(10) Uani 1 1 d . . .
O26B O -0.5210(10) 0.4928(10) 1.0804(5) 0.055(4) Uani 0.507(15) 1 d P A 2
C28 C 0.0373(4) 0.1737(4) 0.5824(2) 0.0172(10) Uani 1 1 d . . .
H28A H 0.0502 0.2073 0.5388 0.021 Uiso 1 1 calc R . .
H28B H 0.0398 0.1048 0.5845 0.021 Uiso 1 1 calc R . .
C29 C 0.0079(5) 0.1665(5) 0.8324(3) 0.0290(13) Uani 1 1 d . . .
H29 H 0.0299 0.1147 0.8154 0.035 Uiso 1 1 calc R . .
C30 C 0.0039(6) 0.2552(6) 0.7929(3) 0.0388(16) Uani 1 1 d . . .
H30 H 0.0224 0.2638 0.7500 0.047 Uiso 1 1 calc R . .
C31 C -0.0278(6) 0.3293(5) 0.8182(4) 0.0431(18) Uani 1 1 d . . .
H31 H -0.0322 0.3906 0.7929 0.052 Uiso 1 1 calc R . .
C32 C -0.0534(6) 0.3144(5) 0.8809(3) 0.0346(15) Uani 1 1 d . . .
H32 H -0.0753 0.3651 0.8990 0.042 Uiso 1 1 calc R . .
C33 C -0.0466(4) 0.2241(4) 0.9172(3) 0.0234(11) Uani 1 1 d . . .
C34 C -0.0714(4) 0.2046(4) 0.9850(3) 0.0207(11) Uani 1 1 d . . .
C35 C -0.0715(5) 0.2774(4) 1.0163(3) 0.0259(12) Uani 1 1 d . . .
H35 H -0.0554 0.3408 0.9944 0.031 Uiso 1 1 calc R . .
C36 C -0.0950(5) 0.2556(4) 1.0791(3) 0.0270(12) Uani 1 1 d . . .
H36 H -0.0958 0.3043 1.1006 0.032 Uiso 1 1 calc R . .
C37 C -0.1175(4) 0.1631(4) 1.1108(3) 0.0253(12) Uani 1 1 d . . .
H37 H -0.1342 0.1468 1.1540 0.030 Uiso 1 1 calc R . .
C38 C -0.1147(4) 0.0949(4) 1.0768(3) 0.0236(11) Uani 1 1 d . . .
H38 H -0.1304 0.0311 1.0980 0.028 Uiso 1 1 calc R . .
C39 C -0.0990(5) -0.0977(5) 0.8623(3) 0.0270(12) Uani 1 1 d . . .
H39 H -0.0737 -0.0374 0.8393 0.032 Uiso 1 1 calc R . .
C40 C -0.1120(5) -0.1669(6) 0.8316(3) 0.0371(16) Uani 1 1 d . . .
H40 H -0.0958 -0.1542 0.7884 0.044 Uiso 1 1 calc R . .
C41 C -0.1481(5) -0.2530(5) 0.8641(4) 0.0368(16) Uani 1 1 d . . .
H41 H -0.1571 -0.3013 0.8437 0.044 Uiso 1 1 calc R . .
C42 C -0.1720(5) -0.2708(5) 0.9274(3) 0.0306(14) Uani 1 1 d . . .
H42 H -0.1980 -0.3307 0.9507 0.037 Uiso 1 1 calc R . .
C43 C -0.1568(4) -0.1984(4) 0.9558(3) 0.0218(11) Uani 1 1 d . . .
C44 C -0.1812(4) -0.2164(4) 1.0232(3) 0.0217(11) Uani 1 1 d . . .
C45 C -0.1654(5) -0.3037(4) 1.0593(3) 0.0298(13) Uani 1 1 d . . .
H45 H -0.1407 -0.3534 1.0410 0.036 Uiso 1 1 calc R . .
C46 C -0.1858(5) -0.3184(5) 1.1228(3) 0.0357(16) Uani 1 1 d . . .
H46 H -0.1761 -0.3782 1.1483 0.043 Uiso 1 1 calc R . .
C47 C -0.2204(5) -0.2440(5) 1.1476(3) 0.0315(14) Uani 1 1 d . . .
H47 H -0.2337 -0.2511 1.1905 0.038 Uiso 1 1 calc R . .
C48 C -0.2353(5) -0.1594(4) 1.1090(3) 0.0268(12) Uani 1 1 d . . .
H48 H -0.2602 -0.1090 1.1266 0.032 Uiso 1 1 calc R . .
C49 C -0.2502(5) 0.1474(4) 0.8746(3) 0.0280(13) Uani 1 1 d . . .
H49 H -0.2265 0.0970 0.8567 0.034 Uiso 1 1 calc R . .
C50 C -0.2588(7) 0.2346(5) 0.8367(4) 0.044(2) Uani 1 1 d . . .
H50 H -0.2407 0.2443 0.7938 0.053 Uiso 1 1 calc R . .
C51 C -0.2944(7) 0.3080(5) 0.8626(4) 0.051(2) Uani 1 1 d . . .
H51 H -0.3026 0.3685 0.8375 0.061 Uiso 1 1 calc R . .
C52 C -0.3181(6) 0.2922(4) 0.9261(4) 0.0374(17) Uani 1 1 d . . .
H52 H -0.3416 0.3421 0.9446 0.045 Uiso 1 1 calc R . .
C53 C -0.3067(4) 0.2027(4) 0.9616(3) 0.0239(12) Uani 1 1 d . . .
C54 C -0.3299(4) 0.1812(4) 1.0289(3) 0.0252(12) Uani 1 1 d . . .
C55 C -0.3274(5) 0.2524(5) 1.0607(4) 0.0357(16) Uani 1 1 d . . .
H55 H -0.3119 0.3161 1.0391 0.043 Uiso 1 1 calc R . .
C56 C -0.3477(6) 0.2293(6) 1.1238(4) 0.0423(18) Uani 1 1 d . . .
H56 H -0.3462 0.2767 1.1461 0.051 Uiso 1 1 calc R . .
C57 C -0.3704(5) 0.1355(6) 1.1540(4) 0.0381(17) Uani 1 1 d . . .
H57 H -0.3848 0.1176 1.1973 0.046 Uiso 1 1 calc R . .
C58 C -0.3713(5) 0.0688(5) 1.1198(3) 0.0298(13) Uani 1 1 d . . .
H58 H -0.3866 0.0048 1.1407 0.036 Uiso 1 1 calc R . .
C59 C -0.3578(5) -0.1045(5) 0.8897(3) 0.0273(12) Uani 1 1 d . . .
H59 H -0.3294 -0.0459 0.8658 0.033 Uiso 1 1 calc R . .
C60 C -0.3723(5) -0.1745(5) 0.8606(3) 0.0318(14) Uani 1 1 d . . .
H60 H -0.3558 -0.1635 0.8175 0.038 Uiso 1 1 calc R . .
C61 C -0.4106(5) -0.2600(6) 0.8943(4) 0.0400(18) Uani 1 1 d . . .
H61 H -0.4209 -0.3093 0.8750 0.048 Uiso 1 1 calc R . .
C62 C -0.4343(5) -0.2741(5) 0.9572(4) 0.0333(15) Uani 1 1 d . . .
H62 H -0.4604 -0.3334 0.9816 0.040 Uiso 1 1 calc R . .
C63 C -0.4195(4) -0.2006(4) 0.9840(3) 0.0211(11) Uani 1 1 d . . .
C64 C -0.4454(4) -0.2094(4) 1.0503(3) 0.0207(11) Uani 1 1 d . . .
C65 C -0.4300(5) -0.2936(4) 1.0913(3) 0.0313(14) Uani 1 1 d . . .
H65 H -0.4023 -0.3457 1.0768 0.038 Uiso 1 1 calc R . .
C66 C -0.4552(5) -0.2998(5) 1.1527(3) 0.0371(16) Uani 1 1 d . . .
H66 H -0.4450 -0.3561 1.1814 0.045 Uiso 1 1 calc R . .
C67 C -0.4964(5) -0.2214(5) 1.1725(3) 0.0360(15) Uani 1 1 d . . .
H67 H -0.5150 -0.2241 1.2148 0.043 Uiso 1 1 calc R . .
C68 C -0.5093(4) -0.1405(4) 1.1295(3) 0.0246(12) Uani 1 1 d . . .
H68 H -0.5371 -0.0876 1.1430 0.030 Uiso 1 1 calc R . .
C69 C 0.1796(5) -0.0150(6) 0.5446(4) 0.0389(17) Uani 1 1 d . . .
H69 H 0.1715 -0.0659 0.5798 0.047 Uiso 1 1 calc R . .
C70 C 0.1244(6) -0.0170(8) 0.5003(4) 0.053(2) Uani 1 1 d . . .
H70 H 0.0773 -0.0652 0.5056 0.064 Uiso 1 1 calc R . .
C71 C 0.1425(8) 0.0554(9) 0.4485(4) 0.062(3) Uani 1 1 d . . .
H71 H 0.1115 0.0540 0.4153 0.074 Uiso 1 1 calc R . .
C72 C 0.2042(7) 0.1295(8) 0.4434(4) 0.055(2) Uani 1 1 d . . .
H72 H 0.2119 0.1812 0.4086 0.066 Uiso 1 1 calc R . .
C73 C 0.2559(6) 0.1280(6) 0.4905(3) 0.0397(18) Uani 1 1 d . . .
C74 C 0.3223(6) 0.2045(6) 0.4893(3) 0.0376(17) Uani 1 1 d . . .
C75 C 0.3279(7) 0.2934(7) 0.4465(4) 0.054(2) Uani 1 1 d . . .
H75 H 0.2892 0.3051 0.4161 0.065 Uiso 1 1 calc R . .
C76 C 0.3907(8) 0.3628(6) 0.4498(4) 0.057(2) Uani 1 1 d . . .
H76 H 0.3946 0.4227 0.4217 0.068 Uiso 1 1 calc R . .
C77 C 0.4458(7) 0.3466(6) 0.4922(5) 0.055(2) Uani 1 1 d . . .
H77 H 0.4894 0.3940 0.4941 0.066 Uiso 1 1 calc R . .
C78 C 0.4382(6) 0.2584(5) 0.5337(4) 0.0383(16) Uani 1 1 d . . .
H78 H 0.4766 0.2471 0.5643 0.046 Uiso 1 1 calc R . .
C79 C 0.5019(4) -0.0877(4) 0.6651(3) 0.0250(12) Uani 1 1 d . . .
H79 H 0.5201 -0.0276 0.6699 0.030 Uiso 1 1 calc R . .
C80 C 0.5306(5) -0.1686(5) 0.7026(3) 0.0307(14) Uani 1 1 d . . .
H80 H 0.5687 -0.1640 0.7318 0.037 Uiso 1 1 calc R . .
C81 C 0.5023(6) -0.2560(5) 0.6963(4) 0.0381(16) Uani 1 1 d . . .
H81 H 0.5207 -0.3126 0.7214 0.046 Uiso 1 1 calc R . .
C82 C 0.4472(5) -0.2599(4) 0.6534(3) 0.0319(14) Uani 1 1 d . . .
H82 H 0.4255 -0.3193 0.6494 0.038 Uiso 1 1 calc R . .
C83 C 0.4237(4) -0.1767(4) 0.6163(2) 0.0193(10) Uani 1 1 d . . .
C84 C 0.3713(4) -0.1782(4) 0.5656(3) 0.0208(11) Uani 1 1 d . . .
C85 C 0.3026(5) -0.2487(4) 0.5718(3) 0.0283(13) Uani 1 1 d . . .
H85 H 0.2864 -0.2952 0.6090 0.034 Uiso 1 1 calc R . .
C86 C 0.2585(5) -0.2497(5) 0.5233(3) 0.0334(15) Uani 1 1 d . . .
H86 H 0.2114 -0.2971 0.5269 0.040 Uiso 1 1 calc R . .
C87 C 0.2826(5) -0.1825(5) 0.4695(3) 0.0295(13) Uani 1 1 d . . .
H87 H 0.2531 -0.1834 0.4357 0.035 Uiso 1 1 calc R . .
C88 C 0.3502(4) -0.1142(4) 0.4657(2) 0.0244(12) Uani 1 1 d . . .
H88 H 0.3659 -0.0665 0.4290 0.029 Uiso 1 1 calc R . .
O25A O -0.3245(4) 0.5055(4) 1.0657(2) 0.044(3) Uani 0.511(16) 1 d PR B 2
O25B O -0.3592(4) 0.5038(4) 1.0049(2) 0.063(5) Uani 0.489(16) 1 d PR B 1
H20A H -0.2181 0.8821 0.6928 0.021(17) Uiso 1 1 d R . .
H17A H 0.4528 0.1559 0.7006 0.03(2) Uiso 1 1 d R . .
H17B H 0.5522 0.1535 0.6872 0.07(3) Uiso 1 1 d R . .
H20B H -0.2250 0.7830 0.7123 0.07(3) Uiso 1 1 d R . .
H2 H 0.1526 0.4815 0.5538 0.03(2) Uiso 1 1 d R . .

loop_
_atom_site_aniso_label
_atom_site_aniso_U_11
_atom_site_aniso_U_22
_atom_site_aniso_U_33
_atom_site_aniso_U_23
_atom_site_aniso_U_13
_atom_site_aniso_U_12
Ag1 0.0218(3) 0.0183(3) 0.0204(3) -0.0032(2) -0.0001(2) -0.0068(2)
S1 0.0215(6) 0.0187(6) 0.0136(6) -0.0020(5) -0.0033(5) 0.0011(5)
O1 0.026(2) 0.0217(19) 0.0189(19) -0.0029(15) -0.0050(16) 0.0081(16)
N1 0.022(2) 0.018(2) 0.015(2) -0.0043(17) -0.0019(17) -0.0048(18)
C1 0.019(2) 0.014(2) 0.015(2) -0.0016(18) 0.0011(19) -0.0010(19)
Ag2 0.0360(3) 0.0303(2) 0.0175(2) -0.00392(17) -0.00638(18) 0.0109(2)
S2 0.0361(8) 0.0223(7) 0.0221(7) -0.0069(5) -0.0124(6) -0.0003(6)
O2 0.029(2) 0.0204(19) 0.0182(19) -0.0050(15) -0.0098(16) 0.0034(16)
N2 0.024(2) 0.016(2) 0.019(2) -0.0039(17) -0.0068(18) 0.0004(18)
C2 0.012(2) 0.017(2) 0.019(2) -0.0062(19) -0.0013(19) 0.0003(19)
Ag3 0.0265(2) 0.0177(2) 0.0284(2) -0.00821(17) -0.00728(18) -0.00164(16)
S3 0.0236(7) 0.0199(6) 0.0198(6) -0.0086(5) -0.0046(5) 0.0019(5)
O3 0.024(2) 0.0203(18) 0.0135(17) -0.0011(14) -0.0001(15) -0.0025(16)
N3 0.027(3) 0.055(4) 0.026(3) -0.018(3) -0.007(2) 0.020(3)
C3 0.021(3) 0.017(2) 0.019(2) -0.006(2) 0.001(2) -0.001(2)
Ag4 0.0260(2) 0.01451(19) 0.0227(2) -0.00386(15) -0.00420(16) 0.00092(16)
S4 0.0231(7) 0.0187(6) 0.0175(6) -0.0020(5) 0.0022(5) -0.0021(5)
O4 0.024(2) 0.0174(18) 0.0169(18) 0.0008(14) 0.0003(15) -0.0037(15)
N4 0.050(4) 0.037(3) 0.020(3) -0.003(2) -0.002(2) 0.023(3)
C4 0.018(2) 0.019(2) 0.015(2) -0.0033(19) -0.0016(19) 0.000(2)
Ag5 0.0269(3) 0.0168(3) 0.0241(3) -0.0023(2) -0.0022(2) 0.0044(2)
O5 0.032(2) 0.0219(19) 0.0179(19) -0.0042(15) -0.0025(16) 0.0077(17)
N5 0.023(2) 0.024(2) 0.026(3) -0.005(2) 0.000(2) -0.002(2)
C5 0.019(2) 0.019(2) 0.016(2) -0.0040(19) -0.0030(19) 0.002(2)
O6 0.030(2) 0.031(2) 0.0157(19) 0.0009(16) 0.0034(17) 0.0004(18)
N6 0.018(2) 0.014(2) 0.025(2) -0.0045(18) -0.0048(18) -0.0015(17)
C6 0.017(2) 0.012(2) 0.017(2) -0.0006(18) -0.0004(19) -0.0017(19)
O7 0.028(2) 0.029(2) 0.019(2) -0.0030(16) -0.0090(17) 0.0011(18)
N7 0.023(2) 0.018(2) 0.026(2) -0.0075(19) -0.0079(19) 0.0023(18)
C7 0.015(2) 0.018(2) 0.022(3) -0.004(2) 0.000(2) -0.002(2)
O8 0.035(3) 0.062(4) 0.037(3) -0.018(3) -0.019(2) 0.007(3)
N8 0.023(2) 0.019(2) 0.023(2) -0.0057(18) -0.0057(19) 0.0024(18)
C8 0.017(2) 0.012(2) 0.021(3) -0.0012(19) -0.003(2) -0.0037(19)
O9 0.121(6) 0.021(2) 0.050(3) -0.007(2) -0.055(4) -0.007(3)
N9 0.025(2) 0.019(2) 0.024(2) -0.0015(19) -0.009(2) -0.0038(19)
C9 0.018(2) 0.015(2) 0.025(3) -0.002(2) -0.007(2) -0.004(2)
O10 0.048(3) 0.056(3) 0.023(2) -0.012(2) -0.001(2) 0.000(3)
N10 0.024(2) 0.024(2) 0.026(3) -0.009(2) -0.007(2) 0.003(2)
C10 0.027(3) 0.015(2) 0.016(2) -0.0014(19) -0.008(2) -0.006(2)
O11 0.037(3) 0.020(2) 0.038(3) -0.0086(18) 0.003(2) 0.0059(18)
N11 0.026(2) 0.019(2) 0.024(2) -0.0085(19) -0.006(2) -0.0010(19)
C11 0.016(2) 0.017(2) 0.023(3) -0.003(2) -0.001(2) -0.008(2)
O12 0.024(2) 0.034(2) 0.022(2) -0.0112(18) 0.0034(16) -0.0078(18)
N12 0.019(2) 0.017(2) 0.023(2) -0.0044(18) 0.0035(18) -0.0018(17)
C12 0.015(2) 0.015(2) 0.023(3) -0.0028(19) -0.002(2) -0.0033(19)
O13 0.042(3) 0.053(3) 0.027(2) -0.017(2) -0.014(2) 0.005(2)
C13 0.018(2) 0.014(2) 0.014(2) -0.0010(18) -0.0051(19) -0.0039(19)
O14 0.037(3) 0.029(2) 0.047(3) 0.002(2) 0.017(2) 0.003(2)
C14 0.019(3) 0.016(2) 0.023(3) -0.006(2) -0.005(2) -0.001(2)
O15 0.035(3) 0.044(3) 0.034(3) 0.010(2) -0.003(2) 0.002(2)
C15 0.017(2) 0.014(2) 0.024(3) -0.006(2) -0.007(2) 0.0021(19)
O16 0.043(3) 0.034(3) 0.044(3) -0.011(2) -0.003(2) -0.013(2)
C16 0.020(3) 0.018(2) 0.026(3) -0.009(2) -0.002(2) -0.001(2)
O17 0.029(3) 0.047(3) 0.036(3) -0.003(2) -0.002(2) -0.001(2)
C17 0.017(2) 0.017(2) 0.020(3) -0.005(2) -0.004(2) 0.001(2)
O18 0.054(4) 0.058(4) 0.049(4) -0.020(3) 0.003(3) -0.004(3)
C18 0.016(2) 0.016(2) 0.020(2) -0.0047(19) -0.0016(19) 0.0009(19)
O19 0.040(3) 0.030(2) 0.046(3) -0.006(2) -0.014(2) -0.002(2)
C19 0.018(2) 0.016(2) 0.018(2) -0.0051(19) -0.004(2) 0.0034(19)
O20 0.034(2) 0.025(2) 0.034(3) -0.0051(19) -0.002(2) 0.001(2)
C20 0.017(2) 0.015(2) 0.018(2) -0.0058(19) -0.0064(19) 0.0030(19)
O21 0.041(3) 0.066(4) 0.048(3) 0.015(3) -0.007(3) 0.001(3)
C21 0.018(2) 0.016(2) 0.018(2) -0.0008(19) -0.006(2) 0.002(2)
O22 0.056(4) 0.035(3) 0.063(4) -0.006(3) -0.032(3) -0.002(3)
C22 0.020(2) 0.014(2) 0.013(2) -0.0067(18) -0.0058(19) 0.0004(19)
O23 0.074(5) 0.051(4) 0.068(5) -0.013(3) 0.022(4) -0.019(3)
C23 0.017(2) 0.018(2) 0.016(2) -0.0060(19) -0.0038(19) 0.000(2)
O24 0.123(7) 0.034(3) 0.084(5) -0.004(3) -0.078(5) -0.001(4)
C24 0.017(2) 0.020(2) 0.011(2) -0.0062(18) -0.0027(18) -0.0007(19)
C25 0.021(3) 0.013(2) 0.015(2) -0.0034(18) -0.004(2) -0.0008(19)
C26 0.017(2) 0.014(2) 0.016(2) -0.0053(18) -0.0047(19) -0.0003(19)
O26A 0.024(5) 0.060(7) 0.026(5) -0.019(5) -0.004(4) 0.004(4)
C27 0.018(2) 0.015(2) 0.017(2) -0.0043(19) -0.0041(19) -0.0038(19)
O26B 0.062(8) 0.071(9) 0.028(6) -0.013(5) 0.009(5) -0.025(7)
C28 0.017(2) 0.020(2) 0.016(2) -0.0057(19) -0.0031(19) 0.001(2)
C29 0.028(3) 0.032(3) 0.026(3) -0.009(3) 0.002(2) -0.001(3)
C30 0.049(4) 0.044(4) 0.020(3) -0.004(3) -0.002(3) 0.000(3)
C31 0.062(5) 0.032(4) 0.032(4) 0.002(3) -0.012(3) 0.003(3)
C32 0.053(4) 0.022(3) 0.028(3) -0.004(2) -0.007(3) 0.006(3)
C33 0.028(3) 0.019(3) 0.023(3) -0.003(2) -0.005(2) 0.000(2)
C34 0.021(3) 0.017(2) 0.024(3) -0.004(2) -0.005(2) -0.002(2)
C35 0.036(3) 0.013(2) 0.029(3) -0.005(2) -0.006(3) -0.003(2)
C36 0.031(3) 0.023(3) 0.029(3) -0.012(2) -0.006(2) 0.001(2)
C37 0.025(3) 0.030(3) 0.022(3) -0.008(2) -0.004(2) 0.000(2)
C38 0.025(3) 0.019(3) 0.027(3) -0.002(2) -0.011(2) -0.001(2)
C39 0.028(3) 0.030(3) 0.024(3) -0.005(2) -0.010(2) 0.004(2)
C40 0.039(4) 0.054(4) 0.026(3) -0.022(3) -0.013(3) 0.012(3)
C41 0.040(4) 0.040(4) 0.042(4) -0.029(3) -0.014(3) 0.009(3)
C42 0.030(3) 0.026(3) 0.043(4) -0.018(3) -0.012(3) 0.004(3)
C43 0.018(3) 0.020(3) 0.028(3) -0.006(2) -0.006(2) 0.002(2)
C44 0.018(3) 0.015(2) 0.030(3) -0.003(2) -0.004(2) 0.000(2)
C45 0.029(3) 0.016(3) 0.040(4) -0.001(2) -0.002(3) 0.003(2)
C46 0.039(4) 0.022(3) 0.034(4) 0.013(3) -0.002(3) -0.001(3)
C47 0.031(3) 0.034(3) 0.021(3) 0.005(2) -0.001(2) -0.001(3)
C48 0.027(3) 0.026(3) 0.028(3) -0.008(2) -0.004(2) -0.003(2)
C49 0.035(3) 0.024(3) 0.026(3) -0.002(2) -0.012(3) -0.006(2)
C50 0.069(5) 0.033(4) 0.030(4) 0.008(3) -0.028(4) -0.017(4)
C51 0.075(6) 0.026(3) 0.057(5) 0.007(3) -0.043(5) -0.011(4)
C52 0.047(4) 0.016(3) 0.054(4) -0.003(3) -0.030(4) 0.002(3)
C53 0.024(3) 0.015(2) 0.036(3) -0.005(2) -0.013(2) -0.004(2)
C54 0.023(3) 0.020(3) 0.040(3) -0.016(2) -0.014(3) 0.006(2)
C55 0.037(4) 0.020(3) 0.062(5) -0.024(3) -0.024(3) 0.007(3)
C56 0.039(4) 0.052(4) 0.053(5) -0.036(4) -0.021(3) 0.013(3)
C57 0.026(3) 0.062(5) 0.036(4) -0.027(4) -0.010(3) 0.011(3)
C58 0.027(3) 0.038(3) 0.024(3) -0.008(3) -0.004(2) 0.007(3)
C59 0.035(3) 0.029(3) 0.019(3) -0.007(2) -0.007(2) -0.001(3)
C60 0.027(3) 0.045(4) 0.032(3) -0.021(3) -0.009(3) 0.001(3)
C61 0.030(3) 0.048(4) 0.052(4) -0.038(4) 0.001(3) -0.006(3)
C62 0.027(3) 0.025(3) 0.048(4) -0.021(3) 0.008(3) -0.008(2)
C63 0.017(2) 0.022(3) 0.026(3) -0.010(2) -0.002(2) -0.001(2)
C64 0.017(2) 0.017(2) 0.024(3) -0.003(2) 0.004(2) -0.004(2)
C65 0.031(3) 0.016(3) 0.039(4) 0.002(2) 0.004(3) 0.000(2)
C66 0.036(4) 0.028(3) 0.034(4) 0.011(3) 0.004(3) 0.002(3)
C67 0.032(3) 0.040(4) 0.024(3) 0.007(3) 0.007(3) -0.006(3)
C68 0.027(3) 0.022(3) 0.022(3) -0.003(2) 0.001(2) -0.001(2)
C69 0.031(4) 0.052(4) 0.040(4) -0.024(3) -0.008(3) 0.016(3)
C70 0.039(4) 0.081(7) 0.049(5) -0.031(5) -0.011(4) 0.023(4)
C71 0.065(6) 0.093(8) 0.033(4) -0.021(5) -0.020(4) 0.026(6)
C72 0.050(5) 0.091(7) 0.029(4) -0.021(4) -0.015(4) 0.023(5)
C73 0.046(4) 0.057(5) 0.019(3) -0.015(3) -0.007(3) 0.029(4)
C74 0.043(4) 0.045(4) 0.020(3) -0.002(3) 0.000(3) 0.020(3)
C75 0.054(5) 0.064(6) 0.035(4) 0.003(4) -0.006(4) 0.028(5)
C76 0.069(6) 0.037(4) 0.048(5) 0.008(4) 0.009(4) 0.011(4)
C77 0.056(5) 0.036(4) 0.059(6) -0.001(4) 0.011(4) 0.012(4)
C78 0.042(4) 0.034(4) 0.037(4) -0.010(3) 0.001(3) 0.012(3)
C79 0.028(3) 0.029(3) 0.022(3) -0.010(2) -0.009(2) 0.000(2)
C80 0.035(3) 0.032(3) 0.028(3) -0.005(3) -0.017(3) 0.001(3)
C81 0.049(4) 0.024(3) 0.042(4) 0.003(3) -0.023(3) 0.003(3)
C82 0.044(4) 0.021(3) 0.032(3) -0.001(2) -0.014(3) -0.004(3)
C83 0.022(3) 0.019(2) 0.017(2) -0.004(2) -0.003(2) -0.002(2)
C84 0.024(3) 0.019(2) 0.021(3) -0.008(2) -0.002(2) -0.002(2)
C85 0.033(3) 0.027(3) 0.021(3) 0.001(2) -0.001(2) -0.015(3)
C86 0.039(4) 0.033(3) 0.027(3) -0.006(3) -0.003(3) -0.019(3)
C87 0.036(3) 0.034(3) 0.021(3) -0.009(2) -0.010(2) -0.013(3)
C88 0.029(3) 0.025(3) 0.020(3) -0.007(2) -0.003(2) -0.008(2)
O25A 0.053(7) 0.049(7) 0.036(6) -0.011(5) -0.019(5) 0.003(5)
O25B 0.076(10) 0.078(10) 0.031(6) -0.008(6) -0.010(6) 0.033(8)

loop_
_atom_type_symbol
_atom_type_description
_atom_type_scat_dispersion_real
_atom_type_scat_dispersion_imag
_atom_type_scat_source
C C 0.0033 0.0016 'International Tables Vol C Tables 4.2.6.8 and 6.1.1.4'
H H 0.0000 0.0000 'International Tables Vol C Tables 4.2.6.8 and 6.1.1.4'
N N 0.0061 0.0033 'International Tables Vol C Tables 4.2.6.8 and 6.1.1.4'
O O 0.0106 0.0060 'International Tables Vol C Tables 4.2.6.8 and 6.1.1.4'
S S 0.1246 0.1234 'International Tables Vol C Tables 4.2.6.8 and 6.1.1.4'
Ag Ag -0.8971 1.1015 'International Tables Vol C Tables 4.2.6.8 and 6.1.1.4'

loop_
_geom_angle_atom_site_label_1
_geom_angle_atom_site_label_2
_geom_angle_atom_site_label_3
_geom_angle
_geom_angle_site_symmetry_1
_geom_angle_site_symmetry_3
_geom_angle_publ_flag
N1 Ag1 N1 180.0(3) 2_656 . ?
N1 Ag1 Ag2 100.35(12) 2_656 . ?
N1 Ag1 Ag2 79.65(12) . . ?
N1 Ag1 Ag2 79.65(12) 2_656 2_656 ?
N1 Ag1 Ag2 100.35(12) . 2_656 ?
Ag2 Ag1 Ag2 180.000(13) . 2_656 ?
O6 S1 O7 113.6(3) . . ?
O6 S1 O5 112.1(3) . . ?
O7 S1 O5 111.8(3) . . ?
O6 S1 C4 107.5(3) . . ?
O7 S1 C4 106.9(3) . . ?
O5 S1 C4 104.2(2) . . ?
C84 N1 C88 119.4(5) . . ?
C84 N1 Ag1 123.2(4) . . ?
C88 N1 Ag1 117.4(3) . . ?
O1 C1 C6 118.5(5) . . ?
O1 C1 C2 119.0(5) . . ?
C6 C1 C2 122.4(5) . . ?
N2 Ag2 N4 137.1(2) . . ?
N2 Ag2 N3 122.33(19) . . ?
N4 Ag2 N3 72.2(2) . . ?
N2 Ag2 O5 83.94(15) . . ?
N4 Ag2 O5 131.38(17) . . ?
N3 Ag2 O5 111.70(18) . . ?
N2 Ag2 Ag1 62.28(12) . . ?
N4 Ag2 Ag1 79.04(14) . . ?
N3 Ag2 Ag1 89.81(13) . . ?
O5 Ag2 Ag1 146.15(10) . . ?
O9 S2 O10 112.8(4) . . ?
O9 S2 O8 114.6(4) . . ?
O10 S2 O8 110.7(3) . . ?
O9 S2 C10 106.2(3) . . ?
O10 S2 C10 106.3(3) . . ?
O8 S2 C10 105.5(3) . . ?
C13 O2 H2 106.9 . . ?
C79 N2 C83 117.7(5) . . ?
C79 N2 Ag2 112.6(4) . . ?
C83 N2 Ag2 123.6(4) . . ?
C3 C2 C1 117.9(5) . . ?
C3 C2 C28 120.0(5) . . ?
C1 C2 C28 122.1(5) . . ?
N7 Ag3 N6 163.44(19) . . ?
N7 Ag3 N5 118.27(19) . . ?
N6 Ag3 N5 72.38(18) . . ?
N7 Ag3 Ag4 75.35(13) . . ?
N6 Ag3 Ag4 88.44(12) . . ?
N5 Ag3 Ag4 118.62(12) . . ?
N7 Ag3 Ag3 123.29(13) . 2_557 ?
N6 Ag3 Ag3 66.32(12) . 2_557 ?
N5 Ag3 Ag3 90.53(13) . 2_557 ?
Ag4 Ag3 Ag3 134.17(3) . 2_557 ?
O13 S3 O11 113.5(3) . . ?
O13 S3 O12 112.3(3) . . ?
O11 S3 O12 113.2(3) . . ?
O13 S3 C17 105.7(3) . . ?
O11 S3 C17 105.2(3) . . ?
O12 S3 C17 106.0(3) . . ?
C69 N3 C73 119.5(7) . . ?
C69 N3 Ag2 125.3(5) . . ?
C73 N3 Ag2 113.6(5) . . ?
C2 C3 C4 121.2(5) . . ?
C2 C3 H3 119.4 . . ?
C4 C3 H3 119.4 . . ?
N8 Ag4 N9 144.69(18) . . ?
N8 Ag4 N10 113.08(17) . . ?
N9 Ag4 N10 72.70(18) . . ?
N8 Ag4 N11 95.24(17) . . ?
N9 Ag4 N11 107.87(17) . . ?
N10 Ag4 N11 128.61(17) . . ?
N8 Ag4 Ag3 67.91(13) . . ?
N9 Ag4 Ag3 77.27(13) . . ?
N10 Ag4 Ag3 109.40(12) . . ?
N11 Ag4 Ag3 121.01(12) . . ?
N8 Ag4 Ag5 127.63(13) . . ?
N9 Ag4 Ag5 87.60(13) . . ?
N10 Ag4 Ag5 70.94(12) . . ?
N11 Ag4 Ag5 57.93(12) . . ?
Ag3 Ag4 Ag5 163.720(19) . . ?
O14 S4 O16 115.1(4) . . ?
O14 S4 O15 112.8(3) . . ?
O16 S4 O15 111.0(3) . . ?
O14 S4 C24 106.9(3) . . ?
O16 S4 C24 105.2(3) . . ?
O15 S4 C24 104.9(3) . . ?
C78 N4 C74 119.5(7) . . ?
C78 N4 Ag2 123.7(5) . . ?
C74 N4 Ag2 116.7(6) . . ?
C5 C4 C3 120.0(5) . . ?
C5 C4 S1 120.8(4) . . ?
C3 C4 S1 119.1(4) . . ?
N12 Ag5 N12 180.0(2) . 2_457 ?
N12 Ag5 Ag4 74.33(12) . . ?
N12 Ag5 Ag4 105.67(12) 2_457 . ?
N12 Ag5 Ag4 105.67(12) . 2_457 ?
N12 Ag5 Ag4 74.33(12) 2_457 2_457 ?
Ag4 Ag5 Ag4 180.0 . 2_457 ?
S1 O5 Ag2 122.0(2) . . ?
C29 N5 C33 118.9(6) . . ?
C29 N5 Ag3 126.6(4) . . ?
C33 N5 Ag3 109.0(4) . . ?
C4 C5 C6 121.1(5) . . ?
C4 C5 H5 119.5 . . ?
C6 C5 H5 119.5 . . ?
C38 N6 C34 119.1(5) . . ?
C38 N6 Ag3 123.1(4) . . ?
C34 N6 Ag3 117.8(4) . . ?
C1 C6 C5 117.2(5) . . ?
C1 C6 C7 122.6(5) . . ?
C5 C6 C7 120.1(5) . . ?
C43 N7 C39 118.7(5) . . ?
C43 N7 Ag3 125.2(4) . . ?
C39 N7 Ag3 115.9(4) . . ?
C8 C7 C6 112.8(4) . . ?
C8 C7 H7A 109.0 . . ?
C6 C7 H7A 109.0 . . ?
C8 C7 H7B 109.0 . . ?
C6 C7 H7B 109.0 . . ?
H7A C7 H7B 107.8 . . ?
C48 N8 C44 117.6(5) . . ?
C48 N8 Ag4 115.7(4) . . ?
C44 N8 Ag4 123.4(4) . . ?
C9 C8 C13 117.3(5) . . ?
C9 C8 C7 120.9(5) . . ?
C13 C8 C7 121.8(5) . . ?
C49 N9 C53 118.8(5) . . ?
C49 N9 Ag4 123.7(4) . . ?
C53 N9 Ag4 116.1(4) . . ?
C10 C9 C8 121.1(5) . . ?
C10 C9 H9 119.5 . . ?
C8 C9 H9 119.5 . . ?
C58 N10 C54 118.0(5) . . ?
C58 N10 Ag4 125.4(4) . . ?
C54 N10 Ag4 112.3(4) . . ?
C9 C10 C11 120.1(5) . . ?
C9 C10 S2 121.5(4) . . ?
C11 C10 S2 118.3(4) . . ?
C59 N11 C63 117.6(5) . . ?
C59 N11 Ag4 116.7(4) . . ?
C63 N11 Ag4 119.2(4) . . ?
C12 C11 C10 121.0(5) . . ?
C12 C11 H11 119.5 . . ?
C10 C11 H11 119.5 . . ?
C68 N12 C64 118.1(5) . . ?
C68 N12 Ag5 122.3(4) . . ?
C64 N12 Ag5 119.6(4) . . ?
C11 C12 C13 117.5(5) . . ?
C11 C12 C14 120.9(5) . . ?
C13 C12 C14 121.5(5) . . ?
O2 C13 C8 118.7(5) . . ?
O2 C13 C12 118.3(5) . . ?
C8 C13 C12 122.9(5) . . ?
C15 C14 C12 112.6(4) . . ?
C15 C14 H14A 109.1 . . ?
C12 C14 H14A 109.1 . . ?
C15 C14 H14B 109.1 . . ?
C12 C14 H14B 109.1 . . ?
H14A C14 H14B 107.8 . . ?
C16 C15 C20 117.3(5) . . ?
C16 C15 C14 120.7(5) . . ?
C20 C15 C14 122.0(5) . . ?
C15 C16 C17 121.5(5) . . ?
C15 C16 H16 119.3 . . ?
C17 C16 H16 119.3 . . ?
H17A O17 H17B 112.3 . . ?
C18 C17 C16 120.2(5) . . ?
C18 C17 S3 122.2(4) . . ?
C16 C17 S3 117.5(4) . . ?
C17 C18 C19 120.4(5) . . ?
C17 C18 H18 119.8 . . ?
C19 C18 H18 119.8 . . ?
C20 C19 C18 117.6(5) . . ?
C20 C19 C21 122.1(5) . . ?
C18 C19 C21 120.3(5) . . ?
H20A O20 H20B 109.9 . . ?
O3 C20 C19 118.4(4) . . ?
O3 C20 C15 118.6(5) . . ?
C19 C20 C15 123.0(5) . . ?
C19 C21 C22 113.8(4) . . ?
C19 C21 H21A 108.8 . . ?
C22 C21 H21A 108.8 . . ?
C19 C21 H21B 108.8 . . ?
C22 C21 H21B 108.8 . . ?
H21A C21 H21B 107.7 . . ?
C27 C22 C23 117.3(5) . . ?
C27 C22 C21 122.7(5) . . ?
C23 C22 C21 119.9(5) . . ?
C24 C23 C22 120.4(5) . . ?
C24 C23 H23 119.8 . . ?
C22 C23 H23 119.8 . . ?
C25 C24 C23 121.2(5) . . ?
C25 C24 S4 117.7(4) . . ?
C23 C24 S4 120.9(4) . . ?
C24 C25 C26 119.8(5) . . ?
C24 C25 H25 120.1 . . ?
C26 C25 H25 120.1 . . ?
C25 C26 C27 118.1(5) . . ?
C25 C26 C28 120.4(5) . . ?
C27 C26 C28 121.5(5) . . ?
O4 C27 C22 119.0(5) . . ?
O4 C27 C26 117.9(5) . . ?
C22 C27 C26 123.0(5) . . ?
C26 C28 C2 113.4(4) . . ?
C26 C28 H28A 108.9 . . ?
C2 C28 H28A 108.9 . . ?
C26 C28 H28B 108.9 . . ?
C2 C28 H28B 108.9 . . ?
H28A C28 H28B 107.7 . . ?
N5 C29 C30 123.2(6) . . ?
N5 C29 H29 118.4 . . ?
C30 C29 H29 118.4 . . ?
C31 C30 C29 117.6(6) . . ?
C31 C30 H30 121.2 . . ?
C29 C30 H30 121.2 . . ?
C30 C31 C32 119.6(7) . . ?
C30 C31 H31 120.2 . . ?
C32 C31 H31 120.2 . . ?
C31 C32 C33 119.2(6) . . ?
C31 C32 H32 120.4 . . ?
C33 C32 H32 120.4 . . ?
N5 C33 C32 121.4(6) . . ?
N5 C33 C34 117.2(5) . . ?
C32 C33 C34 121.3(6) . . ?
N6 C34 C35 120.5(5) . . ?
N6 C34 C33 117.9(5) . . ?
C35 C34 C33 121.6(5) . . ?
C36 C35 C34 119.4(5) . . ?
C36 C35 H35 120.3 . . ?
C34 C35 H35 120.3 . . ?
C35 C36 C37 120.1(6) . . ?
C35 C36 H36 120.0 . . ?
C37 C36 H36 120.0 . . ?
C36 C37 C38 117.3(6) . . ?
C36 C37 H37 121.3 . . ?
C38 C37 H37 121.3 . . ?
N6 C38 C37 123.6(5) . . ?
N6 C38 H38 118.2 . . ?
C37 C38 H38 118.2 . . ?
N7 C39 C40 122.3(6) . . ?
N7 C39 H39 118.8 . . ?
C40 C39 H39 118.8 . . ?
C41 C40 C39 119.0(7) . . ?
C41 C40 H40 120.5 . . ?
C39 C40 H40 120.5 . . ?
C40 C41 C42 120.0(6) . . ?
C40 C41 H41 120.0 . . ?
C42 C41 H41 120.0 . . ?
C41 C42 C43 118.4(6) . . ?
C41 C42 H42 120.8 . . ?
C43 C42 H42 120.8 . . ?
N7 C43 C42 121.6(6) . . ?
N7 C43 C44 119.4(5) . . ?
C42 C43 C44 119.0(6) . . ?
N8 C44 C45 121.5(6) . . ?
N8 C44 C43 118.0(5) . . ?
C45 C44 C43 120.5(5) . . ?
C44 C45 C46 119.7(6) . . ?
C44 C45 H45 120.1 . . ?
C46 C45 H45 120.1 . . ?
C47 C46 C45 118.4(6) . . ?
C47 C46 H46 120.8 . . ?
C45 C46 H46 120.8 . . ?
C48 C47 C46 118.8(6) . . ?
C48 C47 H47 120.6 . . ?
C46 C47 H47 120.6 . . ?
N8 C48 C47 124.0(6) . . ?
N8 C48 H48 118.0 . . ?
C47 C48 H48 118.0 . . ?
N9 C49 C50 123.4(7) . . ?
N9 C49 H49 118.3 . . ?
C50 C49 H49 118.3 . . ?
C49 C50 C51 118.6(7) . . ?
C49 C50 H50 120.7 . . ?
C51 C50 H50 120.7 . . ?
C50 C51 C52 119.4(7) . . ?
C50 C51 H51 120.3 . . ?
C52 C51 H51 120.3 . . ?
C53 C52 C51 119.0(7) . . ?
C53 C52 H52 120.5 . . ?
C51 C52 H52 120.5 . . ?
N9 C53 C52 120.9(6) . . ?
N9 C53 C54 117.3(5) . . ?
C52 C53 C54 121.9(6) . . ?
N10 C54 C55 121.5(6) . . ?
N10 C54 C53 117.4(5) . . ?
C55 C54 C53 121.1(6) . . ?
C56 C55 C54 119.5(7) . . ?
C56 C55 H55 120.2 . . ?
C54 C55 H55 120.2 . . ?
C55 C56 C57 118.8(6) . . ?
C55 C56 H56 120.6 . . ?
C57 C56 H56 120.6 . . ?
C58 C57 C56 118.7(7) . . ?
C58 C57 H57 120.7 . . ?
C56 C57 H57 120.7 . . ?
N10 C58 C57 123.6(7) . . ?
N10 C58 H58 118.2 . . ?
C57 C58 H58 118.2 . . ?
N11 C59 C60 122.9(6) . . ?
N11 C59 H59 118.6 . . ?
C60 C59 H59 118.6 . . ?
C61 C60 C59 119.3(7) . . ?
C61 C60 H60 120.3 . . ?
C59 C60 H60 120.3 . . ?
C60 C61 C62 119.1(6) . . ?
C60 C61 H61 120.4 . . ?
C62 C61 H61 120.4 . . ?
C63 C62 C61 119.1(6) . . ?
C63 C62 H62 120.5 . . ?
C61 C62 H62 120.5 . . ?
N11 C63 C62 122.0(6) . . ?
N11 C63 C64 115.8(5) . . ?
C62 C63 C64 122.2(6) . . ?
N12 C64 C65 122.3(6) . . ?
N12 C64 C63 117.2(5) . . ?
C65 C64 C63 120.4(5) . . ?
C66 C65 C64 119.1(6) . . ?
C66 C65 H65 120.4 . . ?
C64 C65 H65 120.4 . . ?
C65 C66 C67 118.9(6) . . ?
C65 C66 H66 120.6 . . ?
C67 C66 H66 120.6 . . ?
C68 C67 C66 118.9(6) . . ?
C68 C67 H67 120.5 . . ?
C66 C67 H67 120.5 . . ?
N12 C68 C67 122.7(6) . . ?
N12 C68 H68 118.7 . . ?
C67 C68 H68 118.7 . . ?
N3 C69 C70 124.4(9) . . ?
N3 C69 H69 117.8 . . ?
C70 C69 H69 117.8 . . ?
C71 C70 C69 115.7(10) . . ?
C71 C70 H70 122.2 . . ?
C69 C70 H70 122.2 . . ?
C72 C71 C70 121.9(9) . . ?
C72 C71 H71 119.1 . . ?
C70 C71 H71 119.1 . . ?
C71 C72 C73 119.1(9) . . ?
C71 C72 H72 120.5 . . ?
C73 C72 H72 120.5 . . ?
N3 C73 C72 119.2(9) . . ?
N3 C73 C74 118.0(6) . . ?
C72 C73 C74 122.7(8) . . ?
N4 C74 C75 119.7(8) . . ?
N4 C74 C73 117.4(6) . . ?
C75 C74 C73 122.9(8) . . ?
C76 C75 C74 119.0(8) . . ?
C76 C75 H75 120.5 . . ?
C74 C75 H75 120.5 . . ?
C77 C76 C75 120.7(8) . . ?
C77 C76 H76 119.6 . . ?
C75 C76 H76 119.6 . . ?
C76 C77 C78 118.8(10) . . ?
C76 C77 H77 120.6 . . ?
C78 C77 H77 120.6 . . ?
N4 C78 C77 122.2(8) . . ?
N4 C78 H78 118.9 . . ?
C77 C78 H78 118.9 . . ?
N2 C79 C80 122.9(6) . . ?
N2 C79 H79 118.5 . . ?
C80 C79 H79 118.5 . . ?
C81 C80 C79 118.4(6) . . ?
C81 C80 H80 120.8 . . ?
C79 C80 H80 120.8 . . ?
C82 C81 C80 119.2(6) . . ?
C82 C81 H81 120.4 . . ?
C80 C81 H81 120.4 . . ?
C81 C82 C83 119.4(6) . . ?
C81 C82 H82 120.3 . . ?
C83 C82 H82 120.3 . . ?
N2 C83 C82 122.3(5) . . ?
N2 C83 C84 116.7(5) . . ?
C82 C83 C84 121.0(5) . . ?
N1 C84 C85 120.9(5) . . ?
N1 C84 C83 118.3(5) . . ?
C85 C84 C83 120.7(5) . . ?
C86 C85 C84 118.9(6) . . ?
C86 C85 H85 120.5 . . ?
C84 C85 H85 120.5 . . ?
C85 C86 C87 120.2(6) . . ?
C85 C86 H86 119.9 . . ?
C87 C86 H86 119.9 . . ?
C88 C87 C86 118.7(6) . . ?
C88 C87 H87 120.6 . . ?
C86 C87 H87 120.6 . . ?
N1 C88 C87 121.8(5) . . ?
N1 C88 H88 119.1 . . ?
C87 C88 H88 119.1 . . ?

loop_
_geom_bond_atom_site_label_1
_geom_bond_atom_site_label_2
_geom_bond_distance
_geom_bond_site_symmetry_2
_geom_bond_publ_flag
Ag1 N1 2.170(5) 2_656 ?
Ag1 N1 2.170(5) . ?
Ag1 Ag2 2.9457(5) . ?
Ag1 Ag2 2.9457(5) 2_656 ?
S1 O6 1.448(4) . ?
S1 O7 1.450(4) . ?
S1 O5 1.468(4) . ?
S1 C4 1.763(6) . ?
O1 C1 1.375(6) . ?
N1 C84 1.340(7) . ?
N1 C88 1.361(7) . ?
C1 C6 1.401(8) . ?
C1 C2 1.408(7) . ?
Ag2 N2 2.311(5) . ?
Ag2 N4 2.314(6) . ?
Ag2 N3 2.339(6) . ?
Ag2 O5 2.412(4) . ?
S2 O9 1.442(5) . ?
S2 O10 1.444(6) . ?
S2 O8 1.458(6) . ?
S2 C10 1.773(6) . ?
O2 C13 1.377(6) . ?
O2 H2 0.8475 . ?
N2 C79 1.349(7) . ?
N2 C83 1.350(7) . ?
C2 C3 1.385(8) . ?
C2 C28 1.533(7) . ?
Ag3 N7 2.202(5) . ?
Ag3 N6 2.222(5) . ?
Ag3 N5 2.447(5) . ?
Ag3 Ag4 2.9512(8) . ?
Ag3 Ag3 3.1986(9) 2_557 ?
S3 O13 1.449(5) . ?
S3 O11 1.452(5) . ?
S3 O12 1.458(4) . ?
S3 C17 1.762(6) . ?
O3 C20 1.387(6) . ?
N3 C69 1.320(11) . ?
N3 C73 1.375(10) . ?
C3 C4 1.391(8) . ?
C3 H3 0.9500 . ?
Ag4 N8 2.285(5) . ?
Ag4 N9 2.291(5) . ?
Ag4 N10 2.399(5) . ?
Ag4 N11 2.438(5) . ?
Ag4 Ag5 2.9633(6) . ?
S4 O14 1.425(5) . ?
S4 O16 1.447(5) . ?
S4 O15 1.464(5) . ?
S4 C24 1.774(5) . ?
O4 C27 1.387(6) . ?
N4 C78 1.346(11) . ?
N4 C74 1.346(10) . ?
C4 C5 1.385(7) . ?
Ag5 N12 2.235(5) . ?
Ag5 N12 2.235(5) 2_457 ?
Ag5 Ag4 2.9633(6) 2_457 ?
N5 C29 1.330(8) . ?
N5 C33 1.337(8) . ?
C5 C6 1.408(7) . ?
C5 H5 0.9500 . ?
N6 C38 1.338(8) . ?
N6 C34 1.346(7) . ?
C6 C7 1.534(7) . ?
N7 C43 1.343(8) . ?
N7 C39 1.347(8) . ?
C7 C8 1.506(7) . ?
C7 H7A 0.9900 . ?
C7 H7B 0.9900 . ?
N8 C48 1.337(8) . ?
N8 C44 1.366(7) . ?
C8 C9 1.398(8) . ?
C8 C13 1.404(7) . ?
N9 C49 1.330(8) . ?
N9 C53 1.374(8) . ?
C9 C10 1.390(8) . ?
C9 H9 0.9500 . ?
N10 C58 1.341(8) . ?
N10 C54 1.360(8) . ?
C10 C11 1.394(8) . ?
N11 C59 1.351(8) . ?
N11 C63 1.354(8) . ?
C11 C12 1.392(8) . ?
C11 H11 0.9500 . ?
N12 C68 1.347(8) . ?
N12 C64 1.351(7) . ?
C12 C13 1.405(8) . ?
C12 C14 1.516(7) . ?
C14 C15 1.511(7) . ?
C14 H14A 0.9900 . ?
C14 H14B 0.9900 . ?
C15 C16 1.385(8) . ?
C15 C20 1.405(7) . ?
C16 C17 1.398(8) . ?
C16 H16 0.9500 . ?
O17 H17A 0.8330 . ?
O17 H17B 0.8575 . ?
C17 C18 1.387(7) . ?
C18 C19 1.410(7) . ?
C18 H18 0.9500 . ?
C19 C20 1.400(8) . ?
C19 C21 1.521(7) . ?
O20 H20A 0.8884 . ?
O20 H20B 0.8254 . ?
C21 C22 1.521(7) . ?
C21 H21A 0.9900 . ?
C21 H21B 0.9900 . ?
C22 C27 1.390(8) . ?
C22 C23 1.397(7) . ?
C23 C24 1.388(7) . ?
C23 H23 0.9500 . ?
C24 C25 1.386(8) . ?
C25 C26 1.386(7) . ?
C25 H25 0.9500 . ?
C26 C27 1.404(7) . ?
C26 C28 1.519(7) . ?
C28 H28A 0.9900 . ?
C28 H28B 0.9900 . ?
C29 C30 1.399(10) . ?
C29 H29 0.9500 . ?
C30 C31 1.373(11) . ?
C30 H30 0.9500 . ?
C31 C32 1.384(10) . ?
C31 H31 0.9500 . ?
C32 C33 1.391(9) . ?
C32 H32 0.9500 . ?
C33 C34 1.491(8) . ?
C34 C35 1.407(8) . ?
C35 C36 1.380(9) . ?
C35 H35 0.9500 . ?
C36 C37 1.382(9) . ?
C36 H36 0.9500 . ?
C37 C38 1.390(8) . ?
C37 H37 0.9500 . ?
C38 H38 0.9500 . ?
C39 C40 1.385(9) . ?
C39 H39 0.9500 . ?
C40 C41 1.353(12) . ?
C40 H40 0.9500 . ?
C41 C42 1.393(11) . ?
C41 H41 0.9500 . ?
C42 C43 1.396(8) . ?
C42 H42 0.9500 . ?
C43 C44 1.483(8) . ?
C44 C45 1.382(8) . ?
C45 C46 1.397(10) . ?
C45 H45 0.9500 . ?
C46 C47 1.380(10) . ?
C46 H46 0.9500 . ?
C47 C48 1.375(9) . ?
C47 H47 0.9500 . ?
C48 H48 0.9500 . ?
C49 C50 1.376(9) . ?
C49 H49 0.9500 . ?
C50 C51 1.385(13) . ?
C50 H50 0.9500 . ?
C51 C52 1.398(13) . ?
C51 H51 0.9500 . ?
C52 C53 1.388(8) . ?
C52 H52 0.9500 . ?
C53 C54 1.477(9) . ?
C54 C55 1.400(8) . ?
C55 C56 1.385(12) . ?
C55 H55 0.9500 . ?
C56 C57 1.390(12) . ?
C56 H56 0.9500 . ?
C57 C58 1.382(10) . ?
C57 H57 0.9500 . ?
C58 H58 0.9500 . ?
C59 C60 1.374(9) . ?
C59 H59 0.9500 . ?
C60 C61 1.364(11) . ?
C60 H60 0.9500 . ?
C61 C62 1.389(11) . ?
C61 H61 0.9500 . ?
C62 C63 1.384(8) . ?
C62 H62 0.9500 . ?
C63 C64 1.475(8) . ?
C64 C65 1.399(8) . ?
C65 C66 1.370(10) . ?
C65 H65 0.9500 . ?
C66 C67 1.404(11) . ?
C66 H66 0.9500 . ?
C67 C68 1.381(9) . ?
C67 H67 0.9500 . ?
C68 H68 0.9500 . ?
C69 C70 1.399(11) . ?
C69 H69 0.9500 . ?
C70 C71 1.379(15) . ?
C70 H70 0.9500 . ?
C71 C72 1.372(16) . ?
C71 H71 0.9500 . ?
C72 C73 1.411(11) . ?
C72 H72 0.9500 . ?
C73 C74 1.464(13) . ?
C74 C75 1.422(11) . ?
C75 C76 1.384(15) . ?
C75 H75 0.9500 . ?
C76 C77 1.335(15) . ?
C76 H76 0.9500 . ?
C77 C78 1.399(11) . ?
C77 H77 0.9500 . ?
C78 H78 0.9500 . ?
C79 C80 1.387(9) . ?
C79 H79 0.9500 . ?
C80 C81 1.383(10) . ?
C80 H80 0.9500 . ?
C81 C82 1.378(10) . ?
C81 H81 0.9500 . ?
C82 C83 1.382(8) . ?
C82 H82 0.9500 . ?
C83 C84 1.494(8) . ?
C84 C85 1.396(8) . ?
C85 C86 1.376(9) . ?
C85 H85 0.9500 . ?
C86 C87 1.373(9) . ?
C86 H86 0.9500 . ?
C87 C88 1.373(8) . ?
C87 H87 0.9500 . ?
C88 H88 0.9500 . ?
